data_4128655
loop_
_publ_author_name
'Chen, Zhijie'
'Li, Penghao'
'Wang, Xingjie'
'Otake, Ken-Ichi'
'Zhang, Xuan'
'Robison, Lee'
'Atilgan, Ahmet'
'Islamoglu, Timur'
'Hall, Morgan G.'
'Peterson, Gregory W.'
'Stoddart, J. Fraser'
'Farha, Omar K.'

_publ_section_title
;
 Ligand-Directed Reticular Synthesis of Catalytically Active Missing
 Zirconium-Based Metal-Organic Frameworks.
;
_journal_issue 31
_journal_name_full 'Journal of the American Chemical Society'
_journal_page_first 12229
_journal_page_last 12235
_journal_paper_doi 10.1021/jacs.9b06179
_journal_volume 141
_journal_year 2019
_chemical_formula_moiety 'C88.50 H45.20 O36 Zr6'
_chemical_formula_sum 'C88.5 H45.2 O36 Zr6'
_chemical_formula_weight 2231.76
_space_group_crystal_system monoclinic
_space_group_IT_number 10
_space_group_name_Hall '-P 2y'
_space_group_name_H-M_alt 'P 1 2/m 1'
_atom_sites_solution_hydrogens geom
_audit_creation_method SHELXL-2018/3
_audit_update_record
;
2019-04-09 deposited with the CCDC.	2019-04-09 downloaded from the CCDC.
;
_cell_angle_alpha 90
_cell_angle_beta 119.975(2)
_cell_angle_gamma 90
_cell_formula_units_Z 1
_cell_length_a 21.6317(10)
_cell_length_b 12.2815(5)
_cell_length_c 21.6273(10)
_cell_measurement_reflns_used 6089
_cell_measurement_temperature 100(2)
_cell_measurement_theta_max 55.71
_cell_measurement_theta_min 2.36
_cell_volume 4977.2(4)
_computing_cell_refinement 'Bruker SAINT'
_computing_data_collection 'Bruker APEX2'
_computing_data_reduction 'Bruker SAINT'
_computing_publication_material 'Yadokari-XG (Wakita, Nemoto et al., 2009)'
_computing_structure_refinement 'SHELXL-2018/3 (Sheldrick, 2018)'
_computing_structure_solution 'SHELXT 2014/4 (Sheldrick, 2014)'
_diffrn_ambient_temperature 100(2)
_diffrn_measured_fraction_theta_full 0.922
_diffrn_measured_fraction_theta_max 0.922
_diffrn_measurement_device_type 'Bruker Kappa APEX-II CCD area detector'
_diffrn_measurement_method '\f and \w scans'
_diffrn_radiation_monochromator 'MX optics'
_diffrn_radiation_type CuK\a
_diffrn_radiation_wavelength 1.54178
_diffrn_reflns_av_R_equivalents 0.0461
_diffrn_reflns_av_unetI/netI 0.0448
_diffrn_reflns_Laue_measured_fraction_full 0.922
_diffrn_reflns_Laue_measured_fraction_max 0.922
_diffrn_reflns_limit_h_max 21
_diffrn_reflns_limit_h_min -19
_diffrn_reflns_limit_k_max 12
_diffrn_reflns_limit_k_min -12
_diffrn_reflns_limit_l_max 22
_diffrn_reflns_limit_l_min -22
_diffrn_reflns_number 16957
_diffrn_reflns_point_group_measured_fraction_full 0.922
_diffrn_reflns_point_group_measured_fraction_max 0.922
_diffrn_reflns_theta_full 54.224
_diffrn_reflns_theta_max 54.224
_diffrn_reflns_theta_min 2.358
_diffrn_source microsource
_exptl_absorpt_coefficient_mu 2.827
_exptl_absorpt_correction_T_max 1.0000
_exptl_absorpt_correction_T_min 0.7636
_exptl_absorpt_correction_type multi-scan
_exptl_absorpt_process_details '(SADABS-2014/5; Krause et al., 2015)'
_exptl_crystal_colour colorless
_exptl_crystal_density_diffrn 0.745
_exptl_crystal_description block
_exptl_crystal_F_000 1104
_exptl_crystal_size_max 0.10
_exptl_crystal_size_mid 0.06
_exptl_crystal_size_min 0.06
_refine_diff_density_max 0.617
_refine_diff_density_min -0.889
_refine_diff_density_rms 0.111
_refine_ls_extinction_method none
_refine_ls_goodness_of_fit_ref 1.748
_refine_ls_hydrogen_treatment constr
_refine_ls_matrix_type full
_refine_ls_number_parameters 559
_refine_ls_number_reflns 5932
_refine_ls_number_restraints 1613
_refine_ls_restrained_S_all 1.671
_refine_ls_R_factor_all 0.1602
_refine_ls_R_factor_gt 0.1328
_refine_ls_shift/su_max 0.000
_refine_ls_shift/su_mean 0.000
_refine_ls_structure_factor_coef Fsqd
_refine_ls_weighting_details 'w=1/[\s^2^(Fo^2^)+(0.2000P)^2^] where P=(Fo^2^+2Fc^2^)/3'
_refine_ls_weighting_scheme calc
_refine_ls_wR_factor_gt 0.3947
_refine_ls_wR_factor_ref 0.4298
_reflns_Friedel_coverage 0.000
_reflns_number_gt 4046
_reflns_number_total 5932
_reflns_threshold_expression 'I > 2\s(I)'
_cod_data_source_file ja9b06179_si_002.cif
_cod_data_source_block NU-1600
_cod_original_sg_symbol_H-M 'P 2/m'
_cod_original_formula_sum 'C88.50 H45.20 O36 Zr6'
_cod_database_code 4128655
_shelx_shelxl_version_number 2018/3
_shelx_space_group_comment
;
The symmetry employed for this shelxl refinement is uniquely defined
by the following loop, which should always be used as a source of
symmetry information in preference to the above space-group names.
They are only intended as comments.
;

loop_
_space_group_symop_operation_xyz
'x, y, z'
'-x, y, -z'
'-x, -y, -z'
'x, -y, z'

loop_
_atom_site_label
_atom_site_type_symbol
_atom_site_fract_x
_atom_site_fract_y
_atom_site_fract_z
_atom_site_U_iso_or_equiv
_atom_site_adp_type
_atom_site_occupancy
_atom_site_site_symmetry_order
_atom_site_calc_flag
_atom_site_refinement_flags_posn
_atom_site_refinement_flags_adp
_atom_site_refinement_flags_occupancy
_atom_site_disorder_assembly
_atom_site_disorder_group
C1 C 0.8959(6) 0.6806(9) 0.1006(6) 0.103(3) Uani 0.706(8) 1 d D U P . .
C2 C 0.8649(9) 0.7509(11) 0.1375(7) 0.143(5) Uani 0.706(8) 1 d D U P A .
C3 C 0.8850(15) 0.738(2) 0.2070(10) 0.139(8) Uani 0.353(4) 1 d D U P A 4
H3 H 0.921048 0.686524 0.235403 0.167 Uiso 0.353(4) 1 calc R U P A 4
C4 C 0.8518(14) 0.801(2) 0.2374(12) 0.126(7) Uani 0.353(4) 1 d D U P A 4
H4 H 0.864757 0.790069 0.285961 0.151 Uiso 0.353(4) 1 calc R U P A 4
C5 C 0.8009(8) 0.8774(10) 0.1972(7) 0.121(4) Uani 0.706(8) 1 d D U P . .
C6 C 0.7718(16) 0.877(3) 0.1237(10) 0.147(9) Uani 0.353(4) 1 d D U P A 4
H6 H 0.727495 0.911423 0.093328 0.176 Uiso 0.353(4) 1 calc R U P A 4
C7 C 0.8100(14) 0.823(2) 0.0949(12) 0.133(7) Uani 0.353(4) 1 d D U P A 4
H7 H 0.798166 0.835836 0.046927 0.159 Uiso 0.353(4) 1 calc R U P A 4
C3B C 0.9051(10) 0.8278(15) 0.1897(10) 0.141(8) Uani 0.353(4) 1 d D U P A 5
H3B H 0.954217 0.837457 0.204921 0.169 Uiso 0.353(4) 1 calc R U P A 5
C4B C 0.8722(11) 0.8915(15) 0.2197(10) 0.162(10) Uani 0.353(4) 1 d D U P A 5
H4B H 0.899302 0.943988 0.255440 0.194 Uiso 0.353(4) 1 calc R U P A 5
C6B C 0.7616(10) 0.8012(15) 0.1460(10) 0.128(7) Uani 0.353(4) 1 d D U P A 5
H6B H 0.712505 0.791396 0.130878 0.153 Uiso 0.353(4) 1 calc R U P A 5
C7B C 0.7947(11) 0.7366(14) 0.1156(10) 0.128(7) Uani 0.353(4) 1 d D U P A 5
H7B H 0.767577 0.683816 0.080194 0.153 Uiso 0.353(4) 1 calc R U P A 5
C8 C 0.7687(7) 0.9437(10) 0.2316(7) 0.106(4) Uani 0.706(8) 1 d . U P A .
C9 C 0.7344(7) 0.8842(9) 0.2644(6) 0.100(4) Uani 0.706(8) 1 d . U P . .
H9 H 0.734019 0.806870 0.263796 0.120 Uiso 0.706(8) 1 calc R U P A .
C10 C 0.7025(5) 0.9398(8) 0.2962(5) 0.075(3) Uani 0.706(8) 1 d . U P A .
C11 C 0.6680(6) 0.8954(8) 0.3338(6) 0.089(3) Uani 0.706(8) 1 d . U P . .
H11 H 0.667950 0.814024 0.333797 0.107 Uiso 0.706(8) 1 calc R U P A .
C12 C 0.5931(6) 0.9417(7) 0.2968(5) 0.077(3) Uani 0.706(8) 1 d . U P A .
C13 C 0.5294(7) 0.8847(9) 0.2658(6) 0.101(4) Uani 0.706(8) 1 d . U P . .
H13 H 0.529699 0.807356 0.266528 0.121 Uiso 0.706(8) 1 calc R U P A .
C14 C 0.4631(7) 0.9423(9) 0.2328(7) 0.111(4) Uani 0.706(8) 1 d . U P A .
C15 C 0.3989(8) 0.8782(10) 0.1983(8) 0.129(5) Uani 0.706(8) 1 d D U P . .
C16 C 0.3849(15) 0.798(2) 0.2380(15) 0.124(7) Uani 0.353(4) 1 d D U P A 4
H16 H 0.416858 0.791401 0.287844 0.149 Uiso 0.353(4) 1 calc R U P A 4
C17 C 0.3265(12) 0.732(2) 0.2056(12) 0.144(9) Uani 0.353(4) 1 d D U P A 4
H17 H 0.321243 0.672386 0.230572 0.173 Uiso 0.353(4) 1 calc R U P A 4
C18 C 0.2762(10) 0.7529(12) 0.1368(8) 0.150(6) Uani 0.706(8) 1 d D U P . .
C19 C 0.2847(15) 0.820(2) 0.0903(14) 0.137(8) Uani 0.353(4) 1 d D U P A 4
H19 H 0.248577 0.829986 0.041935 0.164 Uiso 0.353(4) 1 calc R U P A 4
C20 C 0.3534(18) 0.873(2) 0.1217(12) 0.145(9) Uani 0.353(4) 1 d D U P A 4
H20 H 0.368762 0.905052 0.091674 0.173 Uiso 0.353(4) 1 calc R U P A 4
C16B C 0.3470(14) 0.887(2) 0.2209(14) 0.160(10) Uani 0.353(4) 1 d D U P A 5
H16B H 0.354338 0.936927 0.257604 0.192 Uiso 0.353(4) 1 calc R U P A 5
C17B C 0.2888(17) 0.8257(18) 0.1904(11) 0.152(9) Uani 0.353(4) 1 d D U P A 5
H17B H 0.254875 0.832000 0.205876 0.182 Uiso 0.353(4) 1 calc R U P A 5
C19B C 0.3220(13) 0.7372(19) 0.1117(12) 0.125(8) Uani 0.353(4) 1 d D U P A 5
H19B H 0.313683 0.686359 0.075258 0.149 Uiso 0.353(4) 1 calc R U P A 5
C20B C 0.3795(16) 0.8003(16) 0.1433(11) 0.130(8) Uani 0.353(4) 1 d D U P A 5
H20B H 0.412308 0.791956 0.126570 0.156 Uiso 0.353(4) 1 calc R U P A 5
C21 C 0.2061(6) 0.6791(9) 0.1017(5) 0.118(4) Uani 0.706(8) 1 d D U P A .
C22 C 0.7037(5) 0.9415(7) 0.4082(5) 0.078(3) Uani 0.706(8) 1 d . U P A .
C23 C 0.7351(7) 0.8858(9) 0.4706(6) 0.105(4) Uani 0.706(8) 1 d . U P . .
H23 H 0.735826 0.808440 0.470205 0.126 Uiso 0.706(8) 1 calc R U P A .
C24 C 0.7669(7) 0.9428(9) 0.5364(6) 0.114(4) Uani 0.706(8) 1 d . U P A .
C25 C 0.8013(7) 0.8743(9) 0.6042(7) 0.121(4) Uani 0.706(8) 1 d D U P . .
C26 C 0.8741(11) 0.8860(18) 0.6519(10) 0.147(9) Uani 0.353(4) 1 d D U P A 4
H26 H 0.901417 0.937242 0.642719 0.176 Uiso 0.353(4) 1 calc R U P A 4
C27 C 0.9062(14) 0.8218(15) 0.7128(11) 0.141(8) Uani 0.353(4) 1 d D U P A 4
H27 H 0.955840 0.829688 0.745310 0.169 Uiso 0.353(4) 1 calc R U P A 4
C28 C 0.8672(7) 0.7461(12) 0.7274(9) 0.142(5) Uani 0.706(8) 1 d D U P . .
C29 C 0.7960(11) 0.7387(18) 0.6783(9) 0.140(9) Uani 0.353(4) 1 d D U P A 4
H29 H 0.768538 0.687196 0.687097 0.168 Uiso 0.353(4) 1 calc R U P A 4
C30 C 0.7611(13) 0.8009(15) 0.6166(11) 0.133(8) Uani 0.353(4) 1 d D U P A 4
H30 H 0.711390 0.792855 0.584317 0.159 Uiso 0.353(4) 1 calc R U P A 4
C26B C 0.8538(10) 0.7996(14) 0.6159(12) 0.126(8) Uani 0.353(4) 1 d D U P A 5
H26B H 0.867703 0.791988 0.580821 0.152 Uiso 0.353(4) 1 calc R U P A 5
C27B C 0.8869(12) 0.7354(17) 0.6765(11) 0.131(8) Uani 0.353(4) 1 d D U P A 5
H27B H 0.922710 0.684694 0.682688 0.157 Uiso 0.353(4) 1 calc R U P A 5
C29B C 0.8133(11) 0.8230(17) 0.7130(13) 0.153(9) Uani 0.353(4) 1 d D U P A 5
H29B H 0.799195 0.830794 0.747865 0.184 Uiso 0.353(4) 1 calc R U P A 5
C30B C 0.7792(13) 0.8880(18) 0.6533(11) 0.140(9) Uani 0.353(4) 1 d D U P A 5
H30B H 0.743033 0.938490 0.646594 0.168 Uiso 0.353(4) 1 calc R U P A 5
C31 C 0.9008(6) 0.6827(8) 0.7955(5) 0.106(4) Uani 0.706(8) 1 d D U P A .
C32 C 1.000000 0.842200 0.000000 0.150(9) Uiso 0.5 2 d S U P . .
Zr1X Zr 0.9053(2) 0.6432(2) -0.04704(14) 0.1003(11) Uani 0.3333 1 d D U P B 1
Zr2X Zr 1.0002(2) 0.500000 0.1155(2) 0.0774(13) Uani 0.3333 2 d DS TU P B 1
O1X O 0.9902(18) 0.6425(16) 0.0526(14) 0.106(8) Uiso 0.3333 1 d D U P B 1
O2X O 0.907(2) 0.500000 0.0076(16) 0.090(11) Uiso 0.3333 2 d DS U P B 1
O2AX O 0.9128(18) 0.500000 -0.0966(17) 0.062(11) Uiso 0.3333 2 d DS U P B 1
O3X O 0.9132(10) 0.5989(12) 0.1241(9) 0.098(5) Uiso 0.3333 1 d D U P B 1
O4X O 0.9020(16) 0.706(3) 0.0512(13) 0.181(8) Uiso 0.3333 1 d D U P B 1
O5X O 0.9254(10) 0.6037(13) 0.7947(9) 0.101(5) Uiso 0.3333 1 d D U P A 1
O6X O 0.8785(13) 0.701(2) 0.8350(12) 0.147(7) Uiso 0.3333 1 d D U P A 1
O7X O 0.1661(12) 0.690(2) 0.1439(12) 0.142(7) Uiso 0.3333 1 d D U P A 1
O8X O 0.1947(18) 0.617(2) 0.0373(12) 0.209(11) Uiso 0.3333 1 d D U P A 1
O9X O 0.9204(12) 0.8138(15) -0.0389(10) 0.126(6) Uani 0.3333 1 d . U P B 1
Zr1Y Zr 0.95263(19) 0.64329(19) 0.04716(15) 0.1002(11) Uani 0.3333 1 d D U P B 2
Zr2Y Zr 0.8844(3) 0.500000 -0.1154(3) 0.0797(15) Uani 0.3333 2 d DS TU P B 2
O1Y O 0.9034(17) 0.500000 -0.0085(10) 0.080(10) Uiso 0.3333 2 d DS U P B 2
O1AY O 1.0095(15) 0.500000 0.0958(17) 0.079(9) Uiso 0.3333 2 d DS U P B 2
O2Y O 0.9405(13) 0.6446(17) -0.0529(13) 0.096(7) Uiso 0.3333 1 d D U P B 2
O3Y O 0.8773(10) 0.5991(12) 0.7917(9) 0.097(4) Uiso 0.3333 1 d D U P A 2
O4Y O 0.9500(14) 0.724(2) 0.8492(13) 0.188(9) Uiso 0.3333 1 d D U P A 2
O5Y O 0.1594(11) 0.7102(18) 0.0399(10) 0.137(6) Uiso 0.3333 1 d D U P A 2
O6Y O 0.2041(8) 0.6058(12) 0.1337(8) 0.093(4) Uiso 0.3333 1 d D U P A 2
O7Y O 0.9634(12) 0.622(2) 0.1509(14) 0.174(9) Uiso 0.3333 1 d D U P B 2
O8Y O 0.8492(13) 0.687(2) 0.0195(10) 0.149(7) Uiso 0.3333 1 d D U P B 2
O9Y O 0.9593(12) 0.8114(16) 0.0384(11) 0.140(6) Uani 0.3333 1 d . U P B 2
Zr1Z Zr 1.04632(17) 0.64428(18) 0.09327(17) 0.1012(10) Uani 0.3333 1 d D U P B 3
Zr2Z Zr 0.8845(3) 0.500000 0.0004(2) 0.0774(12) Uani 0.3333 2 d DS TU P B 3
O1Z O 0.9436(15) 0.6393(16) -0.001(2) 0.120(6) Uiso 0.3333 1 d D U P B 3
O2Z O 0.9936(15) 0.500000 0.095(2) 0.082(12) Uiso 0.3333 2 d DS U P B 3
O2AZ O 1.1021(17) 0.500000 0.097(3) 0.09(2) Uiso 0.3333 2 d DS U P B 3
O3Z O 0.8688(9) 0.6081(11) 0.0743(8) 0.087(4) Uiso 0.3333 1 d D U P B 3
O4Z O 0.9545(11) 0.705(2) 0.1237(13) 0.147(7) Uiso 0.3333 1 d D U P B 3
O5Z O 0.2111(9) 0.6001(12) 0.0879(9) 0.099(5) Uiso 0.3333 1 d D U P A 3
O6Z O 0.1619(15) 0.729(2) 0.0991(16) 0.205(10) Uiso 0.3333 1 d D U P A 3
O7Z O 0.8511(14) 0.623(2) 0.8122(14) 0.181(10) Uiso 0.3333 1 d D U P A 3
O8Z O 0.9833(10) 0.691(2) 0.8373(11) 0.142(7) Uiso 0.3333 1 d D U P A 3
O9Z O 1.0414(12) 0.812(2) 0.0801(12) 0.140(7) Uiso 0.3333 1 d . U P B 3

loop_
_atom_site_aniso_label
_atom_site_aniso_U_11
_atom_site_aniso_U_22
_atom_site_aniso_U_33
_atom_site_aniso_U_23
_atom_site_aniso_U_13
_atom_site_aniso_U_12
C1 0.091(7) 0.131(8) 0.119(7) -0.003(7) 0.076(6) -0.015(7)
C2 0.169(11) 0.122(9) 0.146(10) 0.018(8) 0.086(10) -0.013(8)
C3 0.155(15) 0.126(14) 0.145(13) 0.005(12) 0.081(12) 0.009(12)
C4 0.139(14) 0.121(13) 0.134(13) -0.009(11) 0.081(11) 0.007(12)
C5 0.140(10) 0.108(8) 0.141(9) -0.005(7) 0.088(8) 0.006(7)
C6 0.171(16) 0.143(16) 0.145(14) -0.002(13) 0.094(13) 0.025(13)
C7 0.151(15) 0.153(15) 0.140(14) 0.004(12) 0.108(12) 0.022(13)
C3B 0.159(15) 0.143(15) 0.153(14) -0.015(13) 0.103(12) 0.001(13)
C4B 0.174(16) 0.153(16) 0.159(15) -0.010(14) 0.083(14) -0.014(14)
C6B 0.153(14) 0.117(13) 0.132(13) -0.002(12) 0.086(11) 0.008(12)
C7B 0.145(14) 0.113(13) 0.143(13) 0.000(12) 0.086(12) -0.003(12)
C8 0.118(9) 0.104(7) 0.118(8) -0.004(6) 0.076(7) 0.001(6)
C9 0.108(9) 0.091(7) 0.107(7) 0.005(6) 0.059(7) 0.000(6)
C10 0.078(7) 0.078(5) 0.070(5) -0.004(4) 0.037(5) 0.001(5)
C11 0.093(7) 0.073(5) 0.090(6) 0.005(5) 0.038(6) 0.004(5)
C12 0.085(7) 0.074(5) 0.069(5) -0.006(4) 0.036(5) -0.010(5)
C13 0.110(9) 0.073(6) 0.109(8) 0.000(5) 0.046(7) 0.004(6)
C14 0.102(9) 0.090(6) 0.135(9) -0.004(6) 0.056(8) -0.007(6)
C15 0.108(9) 0.106(8) 0.150(10) -0.004(7) 0.047(8) 0.004(7)
C16 0.113(13) 0.126(13) 0.134(13) 0.001(12) 0.063(11) -0.016(11)
C17 0.140(15) 0.119(13) 0.148(14) 0.004(12) 0.054(12) -0.025(12)
C18 0.159(12) 0.122(10) 0.149(10) 0.005(8) 0.062(9) -0.004(9)
C19 0.131(15) 0.111(13) 0.141(14) 0.020(12) 0.047(12) -0.020(12)
C20 0.130(15) 0.125(15) 0.153(15) -0.003(13) 0.052(13) -0.024(13)
C16B 0.134(15) 0.144(15) 0.164(16) -0.022(14) 0.047(13) -0.020(13)
C17B 0.132(15) 0.134(14) 0.161(15) -0.033(14) 0.051(13) -0.024(13)
C19B 0.120(14) 0.104(13) 0.147(14) -0.033(12) 0.065(11) -0.010(11)
C20B 0.123(14) 0.104(13) 0.145(14) -0.018(12) 0.054(12) 0.011(11)
C21 0.094(8) 0.129(9) 0.115(8) 0.004(7) 0.042(7) 0.023(7)
C22 0.090(7) 0.073(5) 0.068(5) 0.006(4) 0.037(5) 0.001(5)
C23 0.135(10) 0.094(7) 0.073(6) -0.002(5) 0.041(6) 0.003(6)
C24 0.147(10) 0.098(7) 0.072(6) 0.006(5) 0.037(6) 0.001(7)
C25 0.136(10) 0.105(8) 0.100(7) 0.003(6) 0.042(7) 0.013(7)
C26 0.155(15) 0.131(14) 0.105(13) 0.004(12) 0.028(12) 0.013(13)
C27 0.158(15) 0.143(15) 0.106(13) 0.019(12) 0.054(12) -0.008(13)
C28 0.149(11) 0.130(10) 0.125(9) -0.013(8) 0.053(8) -0.017(8)
C29 0.144(14) 0.114(13) 0.125(13) 0.020(11) 0.039(12) -0.017(12)
C30 0.157(15) 0.118(13) 0.108(12) 0.025(11) 0.056(12) -0.028(12)
C26B 0.132(14) 0.123(14) 0.108(13) 0.008(11) 0.048(11) 0.035(12)
C27B 0.143(14) 0.107(13) 0.115(13) 0.006(11) 0.045(11) 0.014(12)
C29B 0.171(16) 0.139(15) 0.103(13) 0.007(12) 0.034(13) 0.008(14)
C30B 0.171(16) 0.119(14) 0.113(13) -0.002(12) 0.057(12) 0.009(13)
C31 0.125(9) 0.122(8) 0.067(5) -0.018(6) 0.045(6) -0.002(7)
Zr1X 0.138(3) 0.0991(16) 0.0774(17) 0.0177(10) 0.0636(18) 0.0353(15)
Zr2X 0.110(3) 0.0686(19) 0.068(2) 0.000 0.0544(19) 0.000
O9X 0.172(14) 0.097(10) 0.126(11) 0.033(9) 0.086(11) 0.032(10)
Zr1Y 0.086(2) 0.0979(16) 0.0785(17) -0.0139(10) 0.0128(15) 0.0207(12)
Zr2Y 0.069(3) 0.069(2) 0.067(2) 0.000 0.008(2) 0.000
O9Y 0.173(13) 0.099(10) 0.133(11) 0.000(9) 0.066(11) 0.041(10)
Zr1Z 0.087(2) 0.0978(16) 0.132(2) -0.0321(13) 0.0646(19) -0.0160(11)
Zr2Z 0.078(3) 0.0683(18) 0.098(2) 0.000 0.053(2) 0.000

loop_
_atom_type_symbol
_atom_type_description
_atom_type_scat_dispersion_real
_atom_type_scat_dispersion_imag
_atom_type_scat_source
C C 0.0181 0.0091 'International Tables Vol C Tables 4.2.6.8 and 6.1.1.4'
H H 0.0000 0.0000 'International Tables Vol C Tables 4.2.6.8 and 6.1.1.4'
O O 0.0492 0.0322 'International Tables Vol C Tables 4.2.6.8 and 6.1.1.4'
Zr Zr -0.1862 2.2449 'International Tables Vol C Tables 4.2.6.8 and 6.1.1.4'

loop_
_geom_angle_atom_site_label_1
_geom_angle_atom_site_label_2
_geom_angle_atom_site_label_3
_geom_angle
_geom_angle_site_symmetry_1
_geom_angle_site_symmetry_3
O3Z C1 O4Z 130.3(19) . .
O3X C1 O4X 119(2) . .
O7Y C1 O8Y 134.9(18) . .
O3Z C1 C2 118.7(13) . .
O3X C1 C2 114.1(13) . .
O4Z C1 C2 107.6(15) . .
O4X C1 C2 127(2) . .
O7Y C1 C2 114.4(14) . .
O8Y C1 C2 110.8(12) . .
O7Y C1 Zr1Y 70.8(12) . .
O8Y C1 Zr1Y 67.4(11) . .
C2 C1 Zr1Y 158.1(8) . .
C7B C2 C3B 120.5(15) . .
C3 C2 C7 120.4(19) . .
C3 C2 C1 121.9(13) . .
C7B C2 C1 116.7(12) . .
C3B C2 C1 122.9(13) . .
C7 C2 C1 117.5(12) . .
C2 C3 C4 119.6(19) . .
C2 C3 H3 120.2 . .
C4 C3 H3 120.2 . .
C5 C4 C3 120.5(18) . .
C5 C4 H4 119.7 . .
C3 C4 H4 119.7 . .
C6B C5 C4B 120.3(15) . .
C4 C5 C6 118.9(17) . .
C6B C5 C8 121.2(14) . .
C4B C5 C8 118.4(13) . .
C4 C5 C8 118.8(14) . .
C6 C5 C8 121.2(14) . .
C5 C6 C7 118.3(19) . .
C5 C6 H6 120.8 . .
C7 C6 H6 120.8 . .
C2 C7 C6 119.7(18) . .
C2 C7 H7 120.2 . .
C6 C7 H7 120.2 . .
C2 C3B C4B 119.6(11) . .
C2 C3B H3B 120.2 . .
C4B C3B H3B 120.2 . .
C5 C4B C3B 119.9(12) . .
C5 C4B H4B 120.0 . .
C3B C4B H4B 120.0 . .
C5 C6B C7B 119.9(11) . .
C5 C6B H6B 120.1 . .
C7B C6B H6B 120.1 . .
C2 C7B C6B 119.8(12) . .
C2 C7B H7B 120.1 . .
C6B C7B H7B 120.1 . .
C8 C8 C9 120.2(7) 4_575 .
C8 C8 C5 123.1(7) 4_575 .
C9 C8 C5 116.7(11) . .
C10 C9 C8 120.1(11) . .
C10 C9 H9 120.0 . .
C8 C9 H9 120.0 . .
C9 C10 C11 128.3(10) . .
C9 C10 C10 119.7(7) . 4_575
C11 C10 C10 111.9(6) . 4_575
C10 C11 C22 108.9(9) . .
C10 C11 C12 106.1(8) . .
C22 C11 C12 105.4(9) . .
C10 C11 H11 112.0 . .
C22 C11 H11 112.0 . .
C12 C11 H11 112.0 . .
C13 C12 C12 120.4(6) . 4_575
C13 C12 C11 127.6(9) . .
C12 C12 C11 112.0(5) 4_575 .
C12 C13 C14 119.9(10) . .
C12 C13 H13 120.0 . .
C14 C13 H13 120.0 . .
C14 C14 C13 119.7(7) 4_575 .
C14 C14 C15 123.2(7) 4_575 .
C13 C14 C15 117.1(11) . .
C20B C15 C16B 113(2) . .
C20B C15 C14 128(2) . .
C16 C15 C14 120.2(16) . .
C16B C15 C14 119.9(18) . .
C16 C15 C20 115(2) . .
C14 C15 C20 123.1(19) . .
C17 C16 C15 121(2) . .
C17 C16 H16 119.4 . .
C15 C16 H16 119.4 . .
C18 C17 C16 119(2) . .
C18 C17 H17 120.7 . .
C16 C17 H17 120.7 . .
C19B C18 C17B 123(2) . .
C17 C18 C19 126(2) . .
C17 C18 C21 117.7(14) . .
C19B C18 C21 116.0(16) . .
C17B C18 C21 121(2) . .
C19 C18 C21 115.6(13) . .
C18 C19 C20 114(2) . .
C18 C19 H19 123.0 . .
C20 C19 H19 123.0 . .
C19 C20 C15 121(3) . .
C19 C20 H20 119.7 . .
C15 C20 H20 119.7 . .
C17B C16B C15 120(3) . .
C17B C16B H16B 120.1 . .
C15 C16B H16B 120.1 . .
C16B C17B C18 122(3) . .
C16B C17B H17B 119.1 . .
C18 C17B H17B 119.1 . .
C20B C19B C18 113(2) . .
C20B C19B H19B 123.4 . .
C18 C19B H19B 123.4 . .
C19B C20B C15 129(3) . .
C19B C20B H20B 115.3 . .
C15 C20B H20B 115.3 . .
O5Z C21 O6Z 136(3) . .
O6Y C21 O5Y 128.4(18) . .
O8X C21 O7X 135.6(19) . .
O5Z C21 C18 117.2(14) . .
O6Z C21 C18 107(2) . .
O6Y C21 C18 118.1(12) . .
O5Y C21 C18 113.5(14) . .
O8X C21 C18 114.0(17) . .
O7X C21 C18 110.4(12) . .
O8X C21 Zr1X 76.3(15) . 2_655
O7X C21 Zr1X 62.3(9) . 2_655
C18 C21 Zr1X 157.3(7) . 2_655
C23 C22 C22 120.4(6) . 4_575
C23 C22 C11 127.5(9) . .
C22 C22 C11 112.1(5) 4_575 .
C22 C23 C24 120.0(10) . .
C22 C23 H23 120.0 . .
C24 C23 H23 120.0 . .
C24 C24 C23 119.6(6) 4_575 .
C24 C24 C25 123.5(6) 4_575 .
C23 C24 C25 116.9(10) . .
C30B C25 C26B 120.8(19) . .
C30 C25 C26 121.1(19) . .
C30 C25 C24 120.0(14) . .
C30B C25 C24 119.0(15) . .
C26B C25 C24 120.2(15) . .
C26 C25 C24 118.9(14) . .
C27 C26 C25 119(2) . .
C27 C26 H26 120.4 . .
C25 C26 H26 120.4 . .
C26 C27 C28 121(2) . .
C26 C27 H27 119.3 . .
C28 C27 H27 119.3 . .
C29 C28 C27 116(2) . .
C27B C28 C29B 116(2) . .
C29 C28 C31 122.4(13) . .
C27B C28 C31 123.2(14) . .
C27 C28 C31 121.3(13) . .
C29B C28 C31 120.7(15) . .
C28 C29 C30 125(2) . .
C28 C29 H29 117.6 . .
C30 C29 H29 117.6 . .
C25 C30 C29 117(2) . .
C25 C30 H30 121.4 . .
C29 C30 H30 121.4 . .
C25 C26B C27B 123(2) . .
C25 C26B H26B 118.6 . .
C27B C26B H26B 118.6 . .
C28 C27B C26B 119(2) . .
C28 C27B H27B 120.5 . .
C26B C27B H27B 120.5 . .
C30B C29B C28 126(3) . .
C30B C29B H29B 116.8 . .
C28 C29B H29B 116.8 . .
C25 C30B C29B 115(2) . .
C25 C30B H30B 122.5 . .
C29B C30B H30B 122.5 . .
O5X C31 O6X 122.9(19) . .
O3Y C31 O4Y 126(2) . .
O5X C31 C28 116.2(12) . .
O3Y C31 C28 114.9(12) . .
O6X C31 C28 115.8(15) . .
O4Y C31 C28 119.1(18) . .
O7Z C31 C28 116.2(12) . .
O7Z C31 O8Z 130.7(17) . .
C28 C31 O8Z 113.0(10) . .
O5X C31 Zr1Z 80.4(11) . 2_756
O6X C31 Zr1Z 54.3(13) . 2_756
C28 C31 Zr1Z 161.3(7) . 2_756
O9Y C32 O9Y 151.3(14) 2_755 .
O9X C32 O9X 153.7(13) . 2_755
O9Y C32 O9Z 60.0(11) 2_755 2_755
O9Y C32 O9Z 112.5(11) . 2_755
O9X C32 O9Z 57.8(10) . 2_755
O9X C32 O9Z 115.1(10) 2_755 2_755
O9Z C32 O9Z 152.6(18) . 2_755
O7X Zr1X O1X 161.9(9) 2_655 .
O7X Zr1X O2X 128.9(12) 2_655 .
O1X Zr1X O2X 69.1(9) . .
O7X Zr1X O2AX 85.6(11) 2_655 .
O1X Zr1X O2AX 106.2(11) . .
O2X Zr1X O2AX 66.6(10) . .
O7X Zr1X O9X 78.7(9) 2_655 .
O1X Zr1X O9X 84.0(8) . .
O2X Zr1X O9X 145.3(8) . .
O2AX Zr1X O9X 145.2(8) . .
O7X Zr1X C21 44.0(5) 2_655 2_655
O1X Zr1X C21 140.1(9) . 2_655
O2X Zr1X C21 100.8(12) . 2_655
O2AX Zr1X C21 104.1(10) . 2_655
O9X Zr1X C21 85.8(7) . 2_655
O7X Zr1X O4X 121.2(10) 2_655 .
O1X Zr1X O4X 56.3(10) . .
O2X Zr1X O4X 76.2(10) . .
O2AX Zr1X O4X 142.7(10) . .
O9X Zr1X O4X 70.6(9) . .
C21 Zr1X O4X 84.0(8) 2_655 .
O7X Zr1X O8X 82.2(9) 2_655 2_655
O1X Zr1X O8X 107.4(10) . 2_655
O2X Zr1X O8X 65.9(13) . 2_655
O2AX Zr1X O8X 104.3(11) . 2_655
O9X Zr1X O8X 104.1(9) . 2_655
C21 Zr1X O8X 39.2(6) 2_655 2_655
O4X Zr1X O8X 59.7(9) . 2_655
O7X Zr1X O1X 102.3(9) 2_655 2_755
O1X Zr1X O1X 70.4(10) . 2_755
O2X Zr1X O1X 106.0(10) . 2_755
O2AX Zr1X O1X 69.3(9) . 2_755
O9X Zr1X O1X 83.9(8) . 2_755
C21 Zr1X O1X 146.2(8) 2_655 2_755
O4X Zr1X O1X 122.0(9) . 2_755
O8X Zr1X O1X 171.6(9) 2_655 2_755
O7X Zr1X O6X 31.3(7) 2_655 1_554
O1X Zr1X O6X 137.5(10) . 1_554
O2X Zr1X O6X 139.6(9) . 1_554
O2AX Zr1X O6X 75.4(9) . 1_554
O9X Zr1X O6X 75.1(8) . 1_554
C21 Zr1X O6X 75.3(6) 2_655 1_554
O4X Zr1X O6X 140.9(10) . 1_554
O8X Zr1X O6X 113.3(8) 2_655 1_554
O1X Zr1X O6X 70.9(9) 2_755 1_554
O7X Zr1X Zr1X 107.1(7) 2_655 4_565
O1X Zr1X Zr1X 89.7(6) . 4_565
O2X Zr1X Zr1X 33.4(6) . 4_565
O2AX Zr1X Zr1X 33.4(6) . 4_565
O9X Zr1X Zr1X 172.3(6) . 4_565
C21 Zr1X Zr1X 101.9(3) 2_655 4_565
O4X Zr1X Zr1X 109.5(7) . 4_565
O8X Zr1X Zr1X 82.1(7) 2_655 4_565
O1X Zr1X Zr1X 89.8(5) 2_755 4_565
O6X Zr1X Zr1X 107.0(6) 1_554 4_565
O7X Zr1X Zr2X 164.4(7) 2_655 .
O1X Zr1X Zr2X 33.6(6) . .
O2X Zr1X Zr2X 35.5(10) . .
O2AX Zr1X Zr2X 86.3(8) . .
O9X Zr1X Zr2X 115.0(5) . .
C21 Zr1X Zr2X 126.1(3) 2_655 .
O4X Zr1X Zr2X 61.0(8) . .
O8X Zr1X Zr2X 86.9(6) 2_655 .
O1X Zr1X Zr2X 87.3(7) 2_755 .
O6X Zr1X Zr2X 155.3(6) 1_554 .
Zr1X Zr1X Zr2X 60.11(6) 4_565 .
O2AX Zr2X O1X 72.4(10) 3_765 .
O2AX Zr2X O1X 72.4(10) 3_765 4_565
O1X Zr2X O1X 108.2(13) . 4_565
O2AX Zr2X O2X 102.9(14) 3_765 .
O1X Zr2X O2X 65.1(7) . .
O1X Zr2X O2X 65.1(7) 4_565 .
O2AX Zr2X O5X 80.9(9) 3_765 2_756
O1X Zr2X O5X 83.5(9) . 2_756
O1X Zr2X O5X 145.3(11) 4_565 2_756
O2X Zr2X O5X 144.7(4) . 2_756
O2AX Zr2X O5X 80.9(9) 3_765 3_766
O1X Zr2X O5X 145.3(11) . 3_766
O1X Zr2X O5X 83.5(9) 4_565 3_766
O2X Zr2X O5X 144.7(4) . 3_766
O5X Zr2X O5X 70.6(9) 2_756 3_766
O2AX Zr2X O3X 148.1(4) 3_765 .
O1X Zr2X O3X 78.3(9) . .
O1X Zr2X O3X 130.1(10) 4_565 .
O2X Zr2X O3X 74.8(9) . .
O5X Zr2X O3X 83.8(7) 2_756 .
O5X Zr2X O3X 119.7(7) 3_766 .
O2AX Zr2X O3X 148.1(4) 3_765 4_565
O1X Zr2X O3X 130.1(10) . 4_565
O1X Zr2X O3X 78.3(9) 4_565 4_565
O2X Zr2X O3X 74.8(9) . 4_565
O5X Zr2X O3X 119.7(7) 2_756 4_565
O5X Zr2X O3X 83.8(7) 3_766 4_565
O3X Zr2X O3X 63.0(8) . 4_565
O2AX Zr2X Zr1X 86.5(8) 3_765 .
O1X Zr2X Zr1X 31.1(8) . .
O1X Zr2X Zr1X 87.2(7) 4_565 .
O2X Zr2X Zr1X 34.0(4) . .
O5X Zr2X Zr1X 113.3(4) 2_756 .
O5X Zr2X Zr1X 166.1(5) 3_766 .
O3X Zr2X Zr1X 74.2(4) . .
O3X Zr2X Zr1X 104.4(5) 4_565 .
O2AX Zr2X Zr1X 86.5(8) 3_765 4_565
O1X Zr2X Zr1X 87.2(7) . 4_565
O1X Zr2X Zr1X 31.1(8) 4_565 4_565
O2X Zr2X Zr1X 34.0(4) . 4_565
O5X Zr2X Zr1X 166.1(5) 2_756 4_565
O5X Zr2X Zr1X 113.3(4) 3_766 4_565
O3X Zr2X Zr1X 104.4(5) . 4_565
O3X Zr2X Zr1X 74.2(4) 4_565 4_565
Zr1X Zr2X Zr1X 59.78(11) . 4_565
O2AX Zr2X Zr1X 33.1(4) 3_765 2_755
O1X Zr2X Zr1X 39.6(8) . 2_755
O1X Zr2X Zr1X 92.1(7) 4_565 2_755
O2X Zr2X Zr1X 88.1(8) . 2_755
O5X Zr2X Zr1X 76.2(5) 2_756 2_755
O5X Zr2X Zr1X 109.7(6) 3_766 2_755
O3X Zr2X Zr1X 115.7(4) . 2_755
O3X Zr2X Zr1X 162.7(5) 4_565 2_755
Zr1X Zr2X Zr1X 60.35(13) . 2_755
Zr1X Zr2X Zr1X 90.07(12) 4_565 2_755
O2AX Zr2X Zr1X 33.1(4) 3_765 3_765
O1X Zr2X Zr1X 92.1(7) . 3_765
O1X Zr2X Zr1X 39.6(8) 4_565 3_765
O2X Zr2X Zr1X 88.1(8) . 3_765
O5X Zr2X Zr1X 109.7(6) 2_756 3_765
O5X Zr2X Zr1X 76.2(5) 3_766 3_765
O3X Zr2X Zr1X 162.7(5) . 3_765
O3X Zr2X Zr1X 115.7(4) 4_565 3_765
Zr1X Zr2X Zr1X 90.07(12) . 3_765
Zr1X Zr2X Zr1X 60.35(13) 4_565 3_765
Zr1X Zr2X Zr1X 59.69(13) 2_755 3_765
Zr1X O1X Zr2X 115.3(13) . .
Zr1X O1X Zr1X 109.6(10) . 2_755
Zr2X O1X Zr1X 104.0(12) . 2_755
Zr1X O2X Zr1X 113.3(13) . 4_565
Zr1X O2X Zr2X 110.5(13) . .
Zr1X O2X Zr2X 110.5(13) 4_565 .
Zr1X O2AX Zr1X 113.1(12) 4_565 .
Zr1X O2AX Zr2X 113.6(10) 4_565 3_765
Zr1X O2AX Zr2X 113.6(10) . 3_765
C1 O3X Zr2X 122.8(13) . .
C1 O4X Zr1X 145(2) . .
C31 O5X Zr2X 129.4(13) . 3_766
C31 O6X O7X 153(3) . 2_656
C31 O6X Zr1X 136.8(17) . 1_556
O7X O6X Zr1X 54.1(14) 2_656 1_556
O6X O7X C21 167(2) 2_656 .
O6X O7X Zr1X 94.6(18) 2_656 2_655
C21 O7X Zr1X 73.6(10) . 2_655
C21 O8X Zr1X 64.5(12) . 2_655
C32 O9X Zr1X 110.9(10) . .
O2Y Zr1Y O8Y 98.2(9) . .
O2Y Zr1Y O9Y 82.8(9) . .
O8Y Zr1Y O9Y 80.1(10) . .
O2Y Zr1Y O1Y 68.8(7) . .
O8Y Zr1Y O1Y 83.6(11) . .
O9Y Zr1Y O1Y 144.8(7) . .
O2Y Zr1Y O1AY 105.6(12) . .
O8Y Zr1Y O1AY 129.7(11) . .
O9Y Zr1Y O1AY 145.5(9) . .
O1Y Zr1Y O1AY 65.6(10) . .
O2Y Zr1Y C1 140.7(8) . .
O8Y Zr1Y C1 42.7(5) . .
O9Y Zr1Y C1 85.4(8) . .
O1Y Zr1Y C1 103.2(8) . .
O1AY Zr1Y C1 105.2(10) . .
O2Y Zr1Y O7Y 173.5(9) . .
O8Y Zr1Y O7Y 82.6(8) . .
O9Y Zr1Y O7Y 103.7(9) . .
O1Y Zr1Y O7Y 104.9(9) . .
O1AY Zr1Y O7Y 69.3(12) . .
C1 Zr1Y O7Y 41.1(5) . .
C1 Zr1Y O2Y 145.9(7) . 2_755
C1 Zr1Y O5Y 73.4(6) . 2_655
C1 Zr1Y O4Y 83.0(8) . 2_756
C1 Zr1Y Zr1Y 102.5(3) . 4_565
O2Y Zr1Y Zr2Y 35.0(6) . .
O8Y Zr1Y Zr2Y 89.4(6) . .
O9Y Zr1Y Zr2Y 114.6(6) . .
O1Y Zr1Y Zr2Y 33.9(5) . .
O1AY Zr1Y Zr2Y 86.0(8) . .
C1 Zr1Y Zr2Y 125.8(3) . .
O7Y Zr1Y Zr2Y 138.8(7) . .
O2Y Zr1Y Zr2Y 88.0(6) 2_755 .
O5Y Zr1Y Zr2Y 68.0(5) 2_655 .
O4Y Zr1Y Zr2Y 150.9(8) 2_756 .
Zr1Y Zr1Y Zr2Y 60.08(6) 4_565 .
O1AY Zr2Y O1Y 100.4(13) 3_765 .
O1AY Zr2Y O2Y 70.5(9) 3_765 .
O1Y Zr2Y O2Y 65.5(7) . .
O6Y Zr2Y O2Y 139.4(9) 3_665 .
O6Y Zr2Y O2Y 78.2(8) 2_655 .
O2Y Zr2Y O2Y 108.1(11) 4_565 .
O1AY Zr2Y Zr1Y 85.9(8) 3_765 .
O1Y Zr2Y Zr1Y 33.2(4) . .
O6Y Zr2Y Zr1Y 111.7(5) 3_665 .
O6Y Zr2Y Zr1Y 77.0(4) 2_655 .
O2Y Zr2Y Zr1Y 87.9(6) 4_565 .
O2Y Zr2Y Zr1Y 32.4(7) . .
O3Y Zr2Y Zr1Y 162.1(5) 4_564 .
O3Y Zr2Y Zr1Y 114.9(4) 1_554 .
Zr1Y O1Y Zr2Y 112.9(7) . .
Zr1Y O1Y Zr2Y 112.9(7) 4_565 .
Zr1Y O1AY Zr1Y 113.6(13) 4_565 .
Zr1Y O2Y Zr2Y 112.6(10) . .
C31 O3Y Zr2Y 126.0(12) . 1_556
C31 O4Y Zr1Y 131(2) . 2_756
O8Y O5Y C21 131(2) 2_655 .
C21 O5Y Zr1Y 134.3(16) . 2_655
C21 O6Y Zr2Y 130.6(13) . 3_665
C1 O7Y Zr1Y 68.1(11) . .
O5Y O8Y C1 151(2) 2_655 .
O5Y O8Y Zr1Y 86.5(19) 2_655 .
C1 O8Y Zr1Y 69.9(10) . .
C32 O9Y Zr1Y 112.3(11) . .
O8Z Zr1Z O9Z 78.5(10) 2_756 .
O8Z Zr1Z O2Z 81.1(11) 2_756 .
O9Z Zr1Z O2Z 147.3(8) . .
O1Z Zr1Z O2Z 107.9(12) 2_755 .
O8Z Zr1Z O2AZ 126.9(15) 2_756 .
O9Z Zr1Z O2AZ 145.6(9) . .
O1Z Zr1Z O2AZ 72.0(15) 2_755 .
O2Z Zr1Z O2AZ 66.5(6) . .
O8Z Zr1Z O1Z 98.9(10) 2_756 .
O9Z Zr1Z O1Z 86.5(8) . .
O1Z Zr1Z O1Z 69.3(10) 2_755 .
O2Z Zr1Z O1Z 71.5(12) . .
O2AZ Zr1Z O1Z 108.4(14) . .
C31 Zr1Z O7Z 40.6(5) 2_756 2_756
O8Z Zr1Z O4Z 27.9(7) 2_756 .
O9Z Zr1Z O4Z 75.3(9) . .
O1Z Zr1Z O4Z 136.7(9) 2_755 .
O2Z Zr1Z O4Z 74.7(8) . .
O2AZ Zr1Z O4Z 138.4(10) . .
O1Z Zr1Z O4Z 71.1(10) . .
C31 Zr1Z O4Z 71.7(6) 2_756 .
O7Z Zr1Z O4Z 111.4(8) 2_756 .
C31 Zr1Z O6Z 84.1(7) 2_756 1_655
C31 Zr1Z Zr1Z 167.2(3) 2_756 2_755
O8Z Zr1Z Zr2Z 88.4(6) 2_756 .
O9Z Zr1Z Zr2Z 116.9(6) . .
O1Z Zr1Z Zr2Z 89.3(8) 2_755 .
O2Z Zr1Z Zr2Z 36.8(10) . .
O2AZ Zr1Z Zr2Z 89.2(8) . .
O1Z Zr1Z Zr2Z 34.8(6) . .
C31 Zr1Z Zr2Z 125.0(3) 2_756 .
O7Z Zr1Z Zr2Z 137.6(7) 2_756 .
O4Z Zr1Z Zr2Z 66.8(5) . .
O6Z Zr1Z Zr2Z 150.4(7) 1_655 .
Zr1Z Zr1Z Zr2Z 60.55(10) 2_755 .
O1Z Zr2Z O2Z 69.4(11) . .
O1Z Zr2Z O2Z 69.4(11) 4_565 .
O1Z Zr2Z O3Z 80.9(9) . .
O1Z Zr2Z O3Z 142.2(11) 4_565 .
O2Z Zr2Z O3Z 79.0(8) . .
O1Z Zr2Z Zr1Z 34.6(10) . .
O1Z Zr2Z Zr1Z 88.8(8) 4_565 .
O2Z Zr2Z Zr1Z 34.9(4) . .
O3Z Zr2Z Zr1Z 75.9(4) . .
O3Z Zr2Z Zr1Z 110.8(4) 4_565 .
O2AZ Zr2Z Zr1Z 88.8(8) 3_765 .
O5Z Zr2Z Zr1Z 161.8(5) 3_665 .
O5Z Zr2Z Zr1Z 115.0(4) 2_655 .
Zr1Z Zr2Z Zr1Z 60.43(12) 4_565 .
Zr1Z O1Z Zr1Z 110.6(10) 2_755 .
Zr1Z O1Z Zr2Z 112.3(14) 2_755 .
Zr1Z O1Z Zr2Z 110.6(14) . .
Zr1Z O2Z Zr2Z 108.3(13) . .
Zr1Z O2Z Zr2Z 108.3(13) 4_565 .
C1 O3Z Zr2Z 129.9(14) . .
C1 O4Z O8Z 152(3) . 2_756
C1 O4Z Zr1Z 131.3(18) . .
O8Z O4Z Zr1Z 51.6(15) 2_756 .
C21 O5Z Zr2Z 123.3(14) . 3_665
C21 O6Z Zr1Z 123(2) . 1_455
C31 O7Z Zr1Z 69.1(10) . 2_756
O4Z O8Z C31 171(3) 2_756 .
C31 O8Z Zr1Z 73.1(10) . 2_756
C32 O9Z Zr1Z 110.5(13) . .

loop_
_geom_bond_atom_site_label_1
_geom_bond_atom_site_label_2
_geom_bond_distance
_geom_bond_site_symmetry_2
C1 O3Z 1.061(14) .
C1 O3X 1.102(15) .
C1 O4Z 1.145(17) .
C1 O4X 1.181(18) .
C1 O7Y 1.498(18) .
C1 O8Y 1.528(17) .
C1 C2 1.538(19) .
C1 Zr1Y 2.115(12) .
C2 C3 1.350(16) .
C2 C7B 1.357(16) .
C2 C3B 1.394(16) .
C2 C7 1.395(16) .
C3 C4 1.42(2) .
C3 H3 0.9500 .
C4 C5 1.376(16) .
C4 H4 0.9500 .
C5 C6B 1.372(15) .
C5 C4B 1.376(16) .
C5 C6 1.387(17) .
C5 C8 1.490(18) .
C6 C7 1.42(2) .
C6 H6 0.9500 .
C7 H7 0.9500 .
C3B C4B 1.42(2) .
C3B H3B 0.9500 .
C4B H4B 0.9500 .
C6B C7B 1.43(2) .
C6B H6B 0.9500 .
C7B H7B 0.9500 .
C8 C8 1.38(2) 4_575
C8 C9 1.453(16) .
C9 C10 1.375(15) .
C9 H9 0.9500 .
C10 C11 1.456(15) .
C10 C10 1.480(19) 4_575
C11 C22 1.506(14) .
C11 C12 1.514(15) .
C11 H11 1.0000 .
C12 C13 1.384(15) .
C12 C12 1.432(18) 4_575
C13 C14 1.429(16) .
C13 H13 0.9500 .
C14 C14 1.42(2) 4_575
C14 C15 1.439(18) .
C15 C20B 1.418(19) .
C15 C16 1.431(19) .
C15 C16B 1.43(2) .
C15 C20 1.45(2) .
C16 C17 1.37(3) .
C16 H16 0.9500 .
C17 C18 1.358(18) .
C17 H17 0.9500 .
C18 C19B 1.360(19) .
C18 C17B 1.379(19) .
C18 C19 1.381(18) .
C18 C21 1.60(2) .
C19 C20 1.45(4) .
C19 H19 0.9500 .
C20 H20 0.9500 .
C16B C17B 1.33(4) .
C16B H16B 0.9500 .
C17B H17B 0.9500 .
C19B C20B 1.33(4) .
C19B H19B 0.9500 .
C20B H20B 0.9500 .
C21 O5Z 1.037(15) .
C21 O6Z 1.116(18) .
C21 O6Y 1.150(15) .
C21 O5Y 1.266(16) .
C21 O8X 1.493(19) .
C21 O7X 1.545(17) .
C21 Zr1X 2.132(13) 2_655
C22 C23 1.354(13) .
C22 C22 1.436(18) 4_575
C23 C24 1.419(15) .
C23 H23 0.9500 .
C24 C24 1.41(2) 4_575
C24 C25 1.524(17) .
C25 C30 1.368(18) .
C25 C30B 1.376(19) .
C25 C26B 1.382(18) .
C25 C26 1.393(19) .
C26 C27 1.39(2) .
C26 H26 0.9500 .
C27 C28 1.394(18) .
C27 H27 0.9500 .
C28 C29 1.368(17) .
C28 C27B 1.373(19) .
C28 C29B 1.408(19) .
C28 C31 1.494(19) .
C29 C30 1.39(2) .
C29 H29 0.9500 .
C30 H30 0.9500 .
C26B C27B 1.38(2) .
C26B H26B 0.9500 .
C27B H27B 0.9500 .
C29B C30B 1.38(2) .
C29B H29B 0.9500 .
C30B H30B 0.9500 .
C31 O5X 1.111(15) .
C31 O3Y 1.131(15) .
C31 O6X 1.195(17) .
C31 O4Y 1.224(18) .
C31 O7Z 1.491(18) .
C31 O8Z 1.550(17) .
C31 Zr1Z 2.138(11) 2_756
C32 O9Y 1.53(3) 2_755
C32 O9Y 1.53(3) .
C32 O9X 1.53(2) .
C32 O9X 1.53(2) 2_755
C32 O9Z 1.55(2) .
C32 O9Z 1.55(2) 2_755
Zr1X O7X 1.97(2) 2_655
Zr1X O1X 2.02(3) .
Zr1X O2X 2.106(15) .
Zr1X O2AX 2.108(15) .
Zr1X O9X 2.115(19) .
Zr1X O4X 2.29(3) .
Zr1X O8X 2.30(3) 2_655
Zr1X O1X 2.32(3) 2_755
Zr1X O6X 2.42(2) 1_554
Zr1X Zr1X 3.518(5) 4_565
Zr1X Zr2X 3.530(5) .
Zr2X O2AX 2.12(3) 3_765
Zr2X O1X 2.160(17) .
Zr2X O1X 2.160(17) 4_565
Zr2X O2X 2.19(4) .
Zr2X O5X 2.205(16) 2_756
Zr2X O5X 2.205(16) 3_766
Zr2X O3X 2.324(18) .
Zr2X O3X 2.324(18) 4_565
O6X O7X 1.26(3) 2_656
Zr1Y O2Y 2.05(3) .
Zr1Y O8Y 2.08(3) .
Zr1Y O9Y 2.08(2) .
Zr1Y O1Y 2.098(13) .
Zr1Y O1AY 2.103(15) .
Zr1Y O7Y 2.15(3) .
Zr1Y O2Y 2.25(3) 2_755
Zr1Y O5Y 2.35(2) 2_655
Zr1Y O4Y 2.39(3) 2_756
Zr1Y Zr1Y 3.520(5) 4_565
Zr1Y Zr2Y 3.528(5) .
Zr2Y O1AY 2.12(3) 3_765
Zr2Y O1Y 2.136(18) .
Zr2Y O6Y 2.180(16) 3_665
Zr2Y O6Y 2.180(16) 2_655
Zr2Y O2Y 2.19(2) 4_565
Zr2Y O2Y 2.19(2) .
Zr2Y O3Y 2.289(17) 4_564
Zr2Y O3Y 2.289(17) 1_554
O5Y O8Y 1.23(3) 2_655
Zr1Z O8Z 1.99(2) 2_756
Zr1Z O9Z 2.08(2) .
Zr1Z O1Z 2.11(3) 2_755
Zr1Z O2Z 2.120(12) .
Zr1Z O2AZ 2.120(12) .
Zr1Z O1Z 2.14(3) .
Zr1Z O7Z 2.15(3) 2_756
Zr1Z O4Z 2.50(2) .
Zr1Z O6Z 2.65(3) 1_655
Zr1Z Zr1Z 3.495(6) 2_755
Zr1Z Zr2Z 3.521(5) .
Zr2Z O1Z 2.146(17) .
Zr2Z O1Z 2.146(17) 4_565
Zr2Z O2Z 2.22(4) .
Zr2Z O3Z 2.232(15) .
Zr2Z O3Z 2.232(15) 4_565
Zr2Z O2AZ 2.27(5) 3_765
Zr2Z O5Z 2.343(17) 3_665
Zr2Z O5Z 2.343(17) 2_655
O4Z O8Z 1.19(2) 2_756

loop_
_geom_torsion_atom_site_label_1
_geom_torsion_atom_site_label_2
_geom_torsion_atom_site_label_3
_geom_torsion_atom_site_label_4
_geom_torsion
_geom_torsion_site_symmetry_1
_geom_torsion_site_symmetry_4
C7 C2 C3 C4 -2(4) . .
C1 C2 C3 C4 -177(2) . .
C2 C3 C4 C5 -2(5) . .
C3 C4 C5 C6 13(4) . .
C3 C4 C5 C8 -179(2) . .
C4 C5 C6 C7 -20(4) . .
C8 C5 C6 C7 172(2) . .
C3 C2 C7 C6 -4(4) . .
C1 C2 C7 C6 170(2) . .
C5 C6 C7 C2 16(5) . .
C7B C2 C3B C4B -0.2(3) . .
C1 C2 C3B C4B 178.3(10) . .
C6B C5 C4B C3B 0.5(6) . .
C8 C5 C4B C3B 178.2(11) . .
C2 C3B C4B C5 -0.2(3) . .
C4B C5 C6B C7B -0.4(9) . .
C8 C5 C6B C7B -178.1(12) . .
C3B C2 C7B C6B 0.3(6) . .
C1 C2 C7B C6B -178.3(10) . .
C5 C6B C7B C2 0.0(9) . .
C6B C5 C8 C8 -123.8(10) . 4_575
C4B C5 C8 C8 58.5(12) . 4_575
C4 C5 C8 C8 124.9(17) . 4_575
C6 C5 C8 C8 -67(2) . 4_575
C6B C5 C8 C9 54.4(15) . .
C4B C5 C8 C9 -123.3(12) . .
C4 C5 C8 C9 -57(2) . .
C6 C5 C8 C9 111(2) . .
C8 C8 C9 C10 -0.7(13) 4_575 .
C5 C8 C9 C10 -179.0(11) . .
C8 C9 C10 C11 -177.7(10) . .
C8 C9 C10 C10 0.7(13) . 4_575
C9 C10 C11 C22 122.9(11) . .
C10 C10 C11 C22 -55.5(8) 4_575 .
C9 C10 C11 C12 -124.0(11) . .
C10 C10 C11 C12 57.5(8) 4_575 .
C10 C11 C12 C13 123.0(11) . .
C22 C11 C12 C13 -121.6(11) . .
C10 C11 C12 C12 -57.6(8) . 4_575
C22 C11 C12 C12 57.8(8) . 4_575
C12 C12 C13 C14 0.8(14) 4_575 .
C11 C12 C13 C14 -179.8(11) . .
C12 C13 C14 C14 -0.8(14) . 4_575
C12 C13 C14 C15 176.8(12) . .
C14 C14 C15 C20B 121.0(11) 4_575 .
C13 C14 C15 C20B -56.5(17) . .
C14 C14 C15 C16 -124.5(17) 4_575 .
C13 C14 C15 C16 58(2) . .
C14 C14 C15 C16B -61.2(13) 4_575 .
C13 C14 C15 C16B 121.3(13) . .
C14 C14 C15 C20 69(2) 4_575 .
C13 C14 C15 C20 -109(2) . .
C14 C15 C16 C17 -176(3) . .
C20 C15 C16 C17 -8(4) . .
C15 C16 C17 C18 -9(5) . .
C16 C17 C18 C19 15(5) . .
C16 C17 C18 C21 -176(2) . .
C17 C18 C19 C20 -3(4) . .
C21 C18 C19 C20 -171(2) . .
C18 C19 C20 C15 -16(4) . .
C16 C15 C20 C19 21(4) . .
C14 C15 C20 C19 -171(2) . .
C20B C15 C16B C17B 0.0(3) . .
C14 C15 C16B C17B -178.1(12) . .
C15 C16B C17B C18 -0.3(3) . .
C19B C18 C17B C16B 0.8(7) . .
C21 C18 C17B C16B 179.4(9) . .
C17B C18 C19B C20B -0.9(9) . .
C21 C18 C19B C20B -179.6(10) . .
C18 C19B C20B C15 0.7(10) . .
C16B C15 C20B C19B -0.3(7) . .
C14 C15 C20B C19B 177.7(14) . .
C10 C11 C22 C23 -122.7(13) . .
C12 C11 C22 C23 123.8(12) . .
C10 C11 C22 C22 55.6(9) . 4_575
C12 C11 C22 C22 -57.8(8) . 4_575
C22 C22 C23 C24 1.4(16) 4_575 .
C11 C22 C23 C24 179.6(12) . .
C22 C23 C24 C24 -1.4(16) . 4_575
C22 C23 C24 C25 -179.9(12) . .
C24 C24 C25 C30 122.0(10) 4_575 .
C23 C24 C25 C30 -59.5(17) . .
C24 C24 C25 C30B 57.6(12) 4_575 .
C23 C24 C25 C30B -123.9(13) . .
C24 C24 C25 C26B -122.4(9) 4_575 .
C23 C24 C25 C26B 56.1(16) . .
C24 C24 C25 C26 -59.6(12) 4_575 .
C23 C24 C25 C26 118.9(14) . .
C30 C25 C26 C27 0.1(3) . .
C24 C25 C26 C27 -178.3(11) . .
C25 C26 C27 C28 -0.1(3) . .
C26 C27 C28 C29 0.3(6) . .
C26 C27 C28 C31 -175.7(11) . .
C27 C28 C29 C30 -0.4(9) . .
C31 C28 C29 C30 175.5(12) . .
C26 C25 C30 C29 -0.2(6) . .
C24 C25 C30 C29 178.1(12) . .
C28 C29 C30 C25 0.4(9) . .
C30B C25 C26B C27B -0.2(3) . .
C24 C25 C26B C27B 179.9(11) . .
C29B C28 C27B C26B 0.4(6) . .
C31 C28 C27B C26B -178.5(9) . .
C25 C26B C27B C28 -0.2(3) . .
C27B C28 C29B C30B -0.3(10) . .
C31 C28 C29B C30B 178.6(10) . .
C26B C25 C30B C29B 0.3(7) . .
C24 C25 C30B C29B -179.8(11) . .
C28 C29B C30B C25 -0.1(10) . .
O4X C1 O3X Zr2X 25.6(13) . .
C2 C1 O3X Zr2X -154.8(11) . .
O3X C1 O4X Zr1X 29(3) . .
C2 C1 O4X Zr1X -151(3) . .
O6X C31 O5X Zr2X -41(3) . 3_766
C28 C31 O5X Zr2X 165.4(12) . 3_766
O5X C31 O6X O7X -73(6) . 2_656
C28 C31 O6X O7X 81(6) . 2_656
O5X C31 O6X Zr1X 30(3) . 1_556
C28 C31 O6X Zr1X -176.8(18) . 1_556
O8X C21 O7X O6X -44(10) . 2_656
C18 C21 O7X O6X 135(10) . 2_656
Zr1X C21 O7X O6X -21(10) 2_655 2_656
O8X C21 O7X Zr1X -23.3(9) . 2_655
C18 C21 O7X Zr1X 156.5(7) . 2_655
O7X C21 O8X Zr1X 21.2(8) . 2_655
C18 C21 O8X Zr1X -158.6(7) . 2_655
O9X C32 O9X Zr1X -0.4(7) 2_755 .
O4Y C31 O3Y Zr2Y 21.9(15) . 1_556
C28 C31 O3Y Zr2Y -158.1(12) . 1_556
O3Y C31 O4Y Zr1Y 27(2) . 2_756
C28 C31 O4Y Zr1Y -153.0(19) . 2_756
O6Y C21 O5Y O8Y -91(3) . 2_655
C18 C21 O5Y O8Y 88(3) . 2_655
O6Y C21 O5Y Zr1Y -2.3(19) . 2_655
C18 C21 O5Y Zr1Y 176.6(17) . 2_655
O5Y C21 O6Y Zr2Y -11.9(14) . 3_665
C18 C21 O6Y Zr2Y 169.2(12) . 3_665
O8Y C1 O7Y Zr1Y 22.9(9) . .
C2 C1 O7Y Zr1Y -157.0(8) . .
O7Y C1 O8Y O5Y -60(5) . 2_655
C2 C1 O8Y O5Y 120(5) . 2_655
Zr1Y C1 O8Y O5Y -37(5) . 2_655
O7Y C1 O8Y Zr1Y -23.4(9) . .
C2 C1 O8Y Zr1Y 156.5(8) . .
O9Y C32 O9Y Zr1Y 0.8(7) 2_755 .
O4Z C1 O3Z Zr2Z -35(3) . .
C2 C1 O3Z Zr2Z 168.5(10) . .
O3Z C1 O4Z O8Z -59(7) . 2_756
C2 C1 O4Z O8Z 100(6) . 2_756
O3Z C1 O4Z Zr1Z 25(3) . .
C2 C1 O4Z Zr1Z -176.3(16) . .
O6Z C21 O5Z Zr2Z 25.5(15) . 3_665
C18 C21 O5Z Zr2Z -155.6(11) . 3_665
O5Z C21 O6Z Zr1Z 22(2) . 1_455
C18 C21 O6Z Zr1Z -156.5(16) . 1_455
C28 C31 O7Z Zr1Z -161.0(8) . 2_756
O8Z C31 O7Z Zr1Z 19.0(8) . 2_756
O7Z C31 O8Z Zr1Z -20.1(9) . 2_756
C28 C31 O8Z Zr1Z 159.8(8) . 2_756
O9Z C32 O9Z Zr1Z -1.2(8) 2_755 .
